data_7155465
loop_
_publ_author_name
'Mahato, Sujit'
'Jana, Chandan K.'

_publ_section_title
;
 Iterative direct C(sp(3))-H functionalization of amines:
 diastereoselective divergent syntheses of \a,\a'-disubstituted alicyclic
 amines.
;
_journal_issue 7
_journal_name_full 'Organic &amp; biomolecular chemistry'
_journal_page_first 1655
_journal_page_last 1660
_journal_paper_doi 10.1039/c6ob02257j
_journal_volume 15
_journal_year 2017
_chemical_formula_moiety 'C24 H25 N O'
_chemical_formula_sum 'C24 H25 N O'
_chemical_formula_weight 343.45
_chemical_name_systematic
(7aS,10R,12R)-10-isopropyl-12-phenyl-8,9,10,12-tetrahydro-7aH-naphtho[1,2-e]pyrrolo[2,1-b][1,3]oxazine
_space_group_IT_number 14
_space_group_name_Hall '-P 2ybc'
_symmetry_cell_setting monoclinic
_symmetry_space_group_name_Hall '-P 2ybc'
_symmetry_space_group_name_H-M 'P 1 21/c 1'
_atom_sites_solution_hydrogens geom
_atom_sites_solution_primary direct
_atom_sites_solution_secondary difmap
_audit_update_record
;
2016-09-25 deposited with the CCDC.
2017-01-19 downloaded from the CCDC.
;
_cell_angle_alpha 90.00
_cell_angle_beta 97.122(8)
_cell_angle_gamma 90.00
_cell_formula_units_Z 4
_cell_length_a 9.8047(15)
_cell_length_b 11.9575(13)
_cell_length_c 16.3809(17)
_cell_measurement_reflns_used 1191
_cell_measurement_temperature 293(2)
_cell_measurement_theta_max 17.77
_cell_measurement_theta_min 3.41
_cell_volume 1905.7(4)
_computing_cell_refinement 'Bruker SMART'
_computing_data_collection 'Bruker SMART'
_computing_data_reduction 'Bruker SAINT'
_computing_molecular_graphics 'Bruker SHELXTL'
_computing_publication_material 'Bruker SHELXTL'
_computing_structure_refinement 'SHELXL-97 (Sheldrick, 1997)'
_computing_structure_solution 'SHELXS-97 (Sheldrick, 1990)'
_diffrn_ambient_temperature 293(2)
_diffrn_measured_fraction_theta_full 0.997
_diffrn_measured_fraction_theta_max 0.997
_diffrn_measurement_device_type 'CCD area detector'
_diffrn_measurement_method 'phi and omega scans'
_diffrn_radiation_monochromator graphite
_diffrn_radiation_source 'fine-focus sealed tube'
_diffrn_radiation_type MoK\a
_diffrn_radiation_wavelength 0.71073
_diffrn_reflns_av_R_equivalents 0.0915
_diffrn_reflns_av_sigmaI/netI 0.1584
_diffrn_reflns_limit_h_max 11
_diffrn_reflns_limit_h_min -11
_diffrn_reflns_limit_k_max 14
_diffrn_reflns_limit_k_min -13
_diffrn_reflns_limit_l_max 18
_diffrn_reflns_limit_l_min -19
_diffrn_reflns_number 13044
_diffrn_reflns_theta_full 25.05
_diffrn_reflns_theta_max 25.05
_diffrn_reflns_theta_min 2.11
_exptl_absorpt_coefficient_mu 0.072
_exptl_absorpt_correction_T_max 0.991
_exptl_absorpt_correction_T_min 0.979
_exptl_absorpt_correction_type multi-scan
_exptl_absorpt_process_details SADABS
_exptl_crystal_colour Colourless
_exptl_crystal_density_diffrn 1.197
_exptl_crystal_density_method 'not measured'
_exptl_crystal_description Needle
_exptl_crystal_F_000 736
_exptl_crystal_recrystallization_method 'Re-crystallisation from solvent: Ethyl Acetate'
_exptl_crystal_size_max 0.32
_exptl_crystal_size_mid 0.24
_exptl_crystal_size_min 0.12
_refine_diff_density_max 0.165
_refine_diff_density_min -0.215
_refine_diff_density_rms 0.044
_refine_ls_extinction_method none
_refine_ls_goodness_of_fit_ref 1.057
_refine_ls_hydrogen_treatment mixed
_refine_ls_matrix_type full
_refine_ls_number_parameters 237
_refine_ls_number_reflns 3370
_refine_ls_number_restraints 0
_refine_ls_restrained_S_all 1.057
_refine_ls_R_factor_all 0.1900
_refine_ls_R_factor_gt 0.0761
_refine_ls_shift/su_max 0.000
_refine_ls_shift/su_mean 0.000
_refine_ls_structure_factor_coef Fsqd
_refine_ls_weighting_details 'calc w=1/[\s^2^(Fo^2^)+(0.0100P)^2^+0.1000P] where P=(Fo^2^+2Fc^2^)/3'
_refine_ls_weighting_scheme calc
_refine_ls_wR_factor_gt 0.1392
_refine_ls_wR_factor_ref 0.1791
_reflns_number_gt 1750
_reflns_number_total 3370
_reflns_threshold_expression >2sigma(I)
_cod_data_source_file c6ob02257j3.cif
_cod_data_source_block ckj-sm3-81a_0m
_cod_depositor_comments
;
The following automatic conversions were performed:

'_symmetry_cell_setting' value 'Monoclinic' changed to 'monoclinic'
according to
/usr/data/users/saulius/crontab/automatic-downloads/rss-feeds/RSC/lib/dictionaries/cif_core.dic
dictionary named 'cif_core.dic' version 2.4.2 from 2011-04-26.

'_exptl_absorpt_correction_type' value 'multi-Scan' changed to
'multi-scan' according to
/usr/data/users/saulius/crontab/automatic-downloads/rss-feeds/RSC/lib/dictionaries/cif_core.dic
dictionary named 'cif_core.dic' version 2.4.2 from 2011-04-26.

Automatic conversion script
Id: cif_fix_values 4268 2015-11-12 08:31:59Z antanas 

 Adding full bibliography for 7155463--7155466.cif.
;
_cod_original_sg_symbol_H-M 'P 21/c'
_cod_database_code 7155465

loop_
_symmetry_equiv_pos_as_xyz
'x, y, z'
'-x, y+1/2, -z+1/2'
'-x, -y, -z'
'x, -y-1/2, z-1/2'

loop_
_atom_site_label
_atom_site_type_symbol
_atom_site_fract_x
_atom_site_fract_y
_atom_site_fract_z
_atom_site_U_iso_or_equiv
_atom_site_adp_type
_atom_site_occupancy
_atom_site_symmetry_multiplicity
_atom_site_calc_flag
_atom_site_refinement_flags
O1 O 0.2865(3) 0.0454(2) 0.31065(13) 0.0860(10) Uani 1 1 d .
N1 N 0.0935(4) -0.0104(2) 0.21320(18) 0.0659(10) Uani 1 1 d .
C1 C 0.2562(5) 0.1303(3) 0.1761(2) 0.0654(12) Uani 1 1 d .
C2 C 0.3154(5) 0.1266(3) 0.2552(3) 0.0693(12) Uani 1 1 d .
C3 C 0.4082(5) 0.2085(4) 0.2884(2) 0.0860(14) Uani 1 1 d .
H3 H 0.4484 0.2036 0.3427 0.103 Uiso 1 1 calc R
C4 C 0.4389(5) 0.2950(3) 0.2404(3) 0.0869(14) Uani 1 1 d .
H4 H 0.5001 0.3496 0.2627 0.104 Uiso 1 1 calc R
C5 C 0.4094(5) 0.3960(3) 0.1076(3) 0.0880(15) Uani 1 1 d .
H5 H 0.4691 0.4519 0.1294 0.106 Uiso 1 1 calc R
C6 C 0.3514(6) 0.4028(3) 0.0291(3) 0.0973(16) Uani 1 1 d .
H6 H 0.3720 0.4629 -0.0033 0.117 Uiso 1 1 calc R
C7 C 0.2605(5) 0.3204(4) -0.0039(2) 0.0925(15) Uani 1 1 d .
H7 H 0.2203 0.3260 -0.0583 0.111 Uiso 1 1 calc R
C8 C 0.2300(5) 0.2316(3) 0.0427(2) 0.0764(13) Uani 1 1 d .
H8 H 0.1700 0.1769 0.0194 0.092 Uiso 1 1 calc R
C9 C 0.2872(5) 0.2212(3) 0.1250(2) 0.0663(12) Uani 1 1 d .
C10 C 0.3806(5) 0.3044(3) 0.1576(3) 0.0723(12) Uani 1 1 d .
C11 C 0.1542(5) 0.0393(2) 0.14478(19) 0.0637(11) Uani 1 1 d .
H11 H 0.0802 0.0743 0.1077 0.076 Uiso 1 1 calc R
C12 C 0.2184(6) -0.0529(3) 0.0968(2) 0.0673(12) Uani 1 1 d .
C13 C 0.3497(6) -0.0503(3) 0.0785(2) 0.0804(14) Uani 1 1 d .
H13 H 0.4055 0.0103 0.0957 0.097 Uiso 1 1 calc R
C14 C 0.4031(5) -0.1366(4) 0.0344(2) 0.0926(15) Uani 1 1 d .
H14 H 0.4931 -0.1336 0.0221 0.111 Uiso 1 1 calc R
C15 C 0.3198(8) -0.2257(4) 0.0097(2) 0.1007(17) Uani 1 1 d .
H15 H 0.3544 -0.2842 -0.0191 0.121 Uiso 1 1 calc R
C16 C 0.1871(8) -0.2299(3) 0.0266(3) 0.1134(19) Uani 1 1 d .
H16 H 0.1310 -0.2900 0.0086 0.136 Uiso 1 1 calc R
C17 C 0.1373(6) -0.1443(3) 0.0705(2) 0.1012(16) Uani 1 1 d .
H17 H 0.0473 -0.1477 0.0828 0.121 Uiso 1 1 calc R
C18 C 0.1926(5) -0.0441(3) 0.2782(2) 0.0765(14) Uani 1 1 d .
H18 H 0.2444 -0.1088 0.2618 0.092 Uiso 1 1 calc R
C19 C 0.1103(6) -0.0754(3) 0.3469(2) 0.0899(15) Uani 1 1 d .
H19A H 0.1611 -0.0589 0.4002 0.108 Uiso 1 1 calc R
H19B H 0.0868 -0.1542 0.3446 0.108 Uiso 1 1 calc R
C20 C -0.0182(6) -0.0032(3) 0.3313(2) 0.1093(18) Uani 1 1 d .
H20A H -0.0199 0.0515 0.3749 0.131 Uiso 1 1 calc R
H20B H -0.1000 -0.0492 0.3291 0.131 Uiso 1 1 calc R
C21 C -0.0128(6) 0.0556(3) 0.2487(2) 0.0767(14) Uani 1 1 d .
H21 H 0.0231 0.1313 0.2598 0.092 Uiso 1 1 calc R
C22 C -0.1458(7) 0.0647(4) 0.1925(3) 0.1025(16) Uani 1 1 d .
H22 H -0.1266 0.1105 0.1456 0.123 Uiso 1 1 calc R
C23 C -0.2528(7) 0.1284(4) 0.2347(3) 0.142(2) Uani 1 1 d .
H23A H -0.2125 0.1957 0.2588 0.214 Uiso 1 1 calc R
H23B H -0.2835 0.0824 0.2768 0.214 Uiso 1 1 calc R
H23C H -0.3296 0.1471 0.1948 0.214 Uiso 1 1 calc R
C24 C -0.2030(7) -0.0432(4) 0.1579(3) 0.171(3) Uani 1 1 d .
H24A H -0.2003 -0.0978 0.2010 0.256 Uiso 1 1 calc R
H24B H -0.1493 -0.0690 0.1165 0.256 Uiso 1 1 calc R
H24C H -0.2964 -0.0322 0.1338 0.256 Uiso 1 1 calc R

loop_
_atom_site_aniso_label
_atom_site_aniso_U_11
_atom_site_aniso_U_22
_atom_site_aniso_U_33
_atom_site_aniso_U_23
_atom_site_aniso_U_13
_atom_site_aniso_U_12
O1 0.104(3) 0.0913(17) 0.0614(16) 0.0063(14) 0.0039(16) 0.0044(18)
N1 0.076(3) 0.0630(18) 0.060(2) 0.0029(15) 0.014(2) 0.0077(17)
C1 0.078(4) 0.063(2) 0.055(3) -0.009(2) 0.011(2) 0.003(2)
C2 0.078(4) 0.071(3) 0.059(3) -0.005(2) 0.006(2) 0.006(2)
C3 0.087(4) 0.101(3) 0.069(3) -0.020(3) 0.004(3) -0.001(3)
C4 0.081(4) 0.084(3) 0.098(4) -0.026(3) 0.019(3) -0.013(2)
C5 0.091(5) 0.069(3) 0.108(3) -0.011(3) 0.029(3) -0.018(2)
C6 0.112(5) 0.082(3) 0.101(4) 0.013(3) 0.028(3) -0.012(3)
C7 0.105(5) 0.087(3) 0.088(3) 0.012(3) 0.023(3) -0.012(3)
C8 0.096(4) 0.068(2) 0.066(3) 0.003(2) 0.014(3) -0.009(2)
C9 0.074(4) 0.063(2) 0.063(3) -0.008(2) 0.014(2) 0.002(2)
C10 0.070(4) 0.077(3) 0.072(3) -0.014(2) 0.016(3) -0.001(2)
C11 0.071(4) 0.065(2) 0.056(2) -0.0006(18) 0.011(2) 0.007(2)
C12 0.079(4) 0.068(2) 0.056(2) -0.0023(18) 0.013(2) -0.002(2)
C13 0.102(5) 0.066(2) 0.078(3) 0.0006(19) 0.028(3) 0.002(3)
C14 0.111(5) 0.081(3) 0.092(3) 0.003(2) 0.039(3) 0.017(3)
C15 0.133(6) 0.080(3) 0.091(3) -0.017(2) 0.025(3) 0.009(3)
C16 0.127(6) 0.102(3) 0.116(4) -0.047(3) 0.034(4) -0.014(3)
C17 0.104(5) 0.103(3) 0.100(3) -0.042(3) 0.027(3) -0.018(3)
C18 0.099(5) 0.064(2) 0.069(3) 0.003(2) 0.019(3) 0.004(3)
C19 0.115(5) 0.078(2) 0.079(3) 0.015(2) 0.022(3) 0.004(3)
C20 0.127(6) 0.125(3) 0.082(3) 0.015(2) 0.037(3) 0.020(3)
C21 0.100(5) 0.058(2) 0.077(3) 0.006(2) 0.030(3) 0.003(2)
C22 0.089(5) 0.132(4) 0.089(3) 0.028(3) 0.021(3) 0.021(4)
C23 0.126(6) 0.149(4) 0.164(4) 0.027(3) 0.064(4) 0.053(4)
C24 0.093(6) 0.201(5) 0.219(6) -0.101(4) 0.023(5) -0.031(4)

loop_
_atom_type_symbol
_atom_type_description
_atom_type_scat_dispersion_real
_atom_type_scat_dispersion_imag
_atom_type_scat_source
C C 0.0033 0.0016 'International Tables Vol C Tables 4.2.6.8 and 6.1.1.4'
H H 0.0000 0.0000 'International Tables Vol C Tables 4.2.6.8 and 6.1.1.4'
N N 0.0061 0.0033 'International Tables Vol C Tables 4.2.6.8 and 6.1.1.4'
O O 0.0106 0.0060 'International Tables Vol C Tables 4.2.6.8 and 6.1.1.4'

loop_
_geom_angle_atom_site_label_1
_geom_angle_atom_site_label_2
_geom_angle_atom_site_label_3
_geom_angle
C2 O1 C18 116.4(3)
C18 N1 C11 112.9(3)
C18 N1 C21 108.0(3)
C11 N1 C21 117.3(3)
C2 C1 C9 119.3(4)
C2 C1 C11 119.0(3)
C9 C1 C11 121.6(4)
C1 C2 O1 123.6(4)
C1 C2 C3 122.0(4)
O1 C2 C3 114.3(4)
C4 C3 C2 119.3(4)
C4 C3 H3 120.4
C2 C3 H3 120.4
C3 C4 C10 121.7(4)
C3 C4 H4 119.1
C10 C4 H4 119.1
C6 C5 C10 120.6(4)
C6 C5 H5 119.7
C10 C5 H5 119.7
C5 C6 C7 120.3(4)
C5 C6 H6 119.9
C7 C6 H6 119.9
C8 C7 C6 120.5(4)
C8 C7 H7 119.7
C6 C7 H7 119.7
C7 C8 C9 121.3(4)
C7 C8 H8 119.3
C9 C8 H8 119.3
C8 C9 C10 117.7(4)
C8 C9 C1 123.0(4)
C10 C9 C1 119.3(4)
C4 C10 C9 118.4(4)
C4 C10 C5 122.1(4)
C9 C10 C5 119.5(4)
N1 C11 C1 110.2(3)
N1 C11 C12 109.4(2)
C1 C11 C12 113.1(3)
N1 C11 H11 108.0
C1 C11 H11 108.0
C12 C11 H11 108.0
C13 C12 C17 118.1(4)
C13 C12 C11 123.9(4)
C17 C12 C11 118.0(4)
C12 C13 C14 121.6(4)
C12 C13 H13 119.2
C14 C13 H13 119.2
C15 C14 C13 118.6(5)
C15 C14 H14 120.7
C13 C14 H14 120.7
C16 C15 C14 121.1(4)
C16 C15 H15 119.5
C14 C15 H15 119.5
C15 C16 C17 119.2(5)
C15 C16 H16 120.4
C17 C16 H16 120.4
C16 C17 C12 121.4(5)
C16 C17 H17 119.3
C12 C17 H17 119.3
N1 C18 O1 114.1(3)
N1 C18 C19 104.6(4)
O1 C18 C19 106.2(3)
N1 C18 H18 110.6
O1 C18 H18 110.6
C19 C18 H18 110.6
C18 C19 C20 104.0(3)
C18 C19 H19A 111.0
C20 C19 H19A 111.0
C18 C19 H19B 111.0
C20 C19 H19B 111.0
H19A C19 H19B 109.0
C19 C20 C21 106.9(4)
C19 C20 H20A 110.3
C21 C20 H20A 110.3
C19 C20 H20B 110.3
C21 C20 H20B 110.3
H20A C20 H20B 108.6
N1 C21 C22 113.4(3)
N1 C21 C20 101.9(3)
C22 C21 C20 116.9(4)
N1 C21 H21 108.1
C22 C21 H21 108.1
C20 C21 H21 108.1
C24 C22 C21 115.3(4)
C24 C22 C23 110.8(5)
C21 C22 C23 110.6(4)
C24 C22 H22 106.5
C21 C22 H22 106.5
C23 C22 H22 106.5
C22 C23 H23A 109.5
C22 C23 H23B 109.5
H23A C23 H23B 109.5
C22 C23 H23C 109.5
H23A C23 H23C 109.5
H23B C23 H23C 109.5
C22 C24 H24A 109.5
C22 C24 H24B 109.5
H24A C24 H24B 109.5
C22 C24 H24C 109.5
H24A C24 H24C 109.5
H24B C24 H24C 109.5

loop_
_geom_bond_atom_site_label_1
_geom_bond_atom_site_label_2
_geom_bond_distance
O1 C2 1.383(4)
O1 C18 1.468(4)
N1 C18 1.409(5)
N1 C11 1.459(4)
N1 C21 1.482(5)
C1 C2 1.352(4)
C1 C9 1.427(4)
C1 C11 1.523(5)
C2 C3 1.400(5)
C3 C4 1.355(4)
C3 H3 0.9300
C4 C10 1.409(5)
C4 H4 0.9300
C5 C6 1.342(5)
C5 C10 1.418(5)
C5 H5 0.9300
C6 C7 1.392(5)
C6 H6 0.9300
C7 C8 1.363(4)
C7 H7 0.9300
C8 C9 1.400(5)
C8 H8 0.9300
C9 C10 1.411(5)
C11 C12 1.534(5)
C11 H11 0.9800
C12 C13 1.359(6)
C12 C17 1.388(5)
C13 C14 1.397(5)
C13 H13 0.9300
C14 C15 1.373(6)
C14 H14 0.9300
C15 C16 1.364(7)
C15 H15 0.9300
C16 C17 1.376(5)
C16 H16 0.9300
C17 H17 0.9300
C18 C19 1.511(5)
C18 H18 0.9800
C19 C20 1.523(6)
C19 H19A 0.9700
C19 H19B 0.9700
C20 C21 1.530(5)
C20 H20A 0.9700
C20 H20B 0.9700
C21 C22 1.504(6)
C21 H21 0.9800
C22 C24 1.491(6)
C22 C23 1.529(6)
C22 H22 0.9800
C23 H23A 0.9600
C23 H23B 0.9600
C23 H23C 0.9600
C24 H24A 0.9600
C24 H24B 0.9600
C24 H24C 0.9600

loop_
_geom_torsion_atom_site_label_1
_geom_torsion_atom_site_label_2
_geom_torsion_atom_site_label_3
_geom_torsion_atom_site_label_4
_geom_torsion
C9 C1 C2 O1 176.5(3)
C11 C1 C2 O1 -1.4(5)
C9 C1 C2 C3 -1.0(5)
C11 C1 C2 C3 -178.9(4)
C18 O1 C2 C1 4.0(5)
C18 O1 C2 C3 -178.3(3)
C1 C2 C3 C4 0.8(6)
O1 C2 C3 C4 -177.0(3)
C2 C3 C4 C10 -0.5(6)
C10 C5 C6 C7 0.8(7)
C5 C6 C7 C8 -0.4(7)
C6 C7 C8 C9 0.8(6)
C7 C8 C9 C10 -1.6(5)
C7 C8 C9 C1 179.1(4)
C2 C1 C9 C8 -179.7(4)
C11 C1 C9 C8 -1.8(5)
C2 C1 C9 C10 0.9(5)
C11 C1 C9 C10 178.8(3)
C3 C4 C10 C9 0.4(6)
C3 C4 C10 C5 178.4(4)
C8 C9 C10 C4 180.0(3)
C1 C9 C10 C4 -0.6(5)
C8 C9 C10 C5 1.9(5)
C1 C9 C10 C5 -178.7(3)
C6 C5 C10 C4 -179.6(4)
C6 C5 C10 C9 -1.6(6)
C18 N1 C11 C1 -50.8(4)
C21 N1 C11 C1 75.7(4)
C18 N1 C11 C12 74.2(4)
C21 N1 C11 C12 -159.4(4)
C2 C1 C11 N1 24.1(5)
C9 C1 C11 N1 -153.8(3)
C2 C1 C11 C12 -98.7(4)
C9 C1 C11 C12 83.4(4)
N1 C11 C12 C13 -128.0(4)
C1 C11 C12 C13 -4.7(5)
N1 C11 C12 C17 52.2(4)
C1 C11 C12 C17 175.4(3)
C17 C12 C13 C14 0.0(5)
C11 C12 C13 C14 -179.8(3)
C12 C13 C14 C15 -0.3(5)
C13 C14 C15 C16 0.9(6)
C14 C15 C16 C17 -1.3(7)
C15 C16 C17 C12 1.0(7)
C13 C12 C17 C16 -0.4(6)
C11 C12 C17 C16 179.4(3)
C11 N1 C18 O1 55.7(4)
C21 N1 C18 O1 -75.6(4)
C11 N1 C18 C19 171.3(2)
C21 N1 C18 C19 40.1(4)
C2 O1 C18 N1 -31.1(5)
C2 O1 C18 C19 -145.7(3)
N1 C18 C19 C20 -28.0(4)
O1 C18 C19 C20 92.9(4)
C18 C19 C20 C21 6.8(4)
C18 N1 C21 C22 -161.0(3)
C11 N1 C21 C22 70.2(5)
C18 N1 C21 C20 -34.6(4)
C11 N1 C21 C20 -163.4(3)
C19 C20 C21 N1 15.4(5)
C19 C20 C21 C22 139.5(4)
N1 C21 C22 C24 50.3(5)
C20 C21 C22 C24 -67.7(5)
N1 C21 C22 C23 177.0(3)
C20 C21 C22 C23 59.0(5)
